data_7119568
loop_
_publ_author_name
'Lohier, Jean-Fran\,cois'
'Glachet, Thomas'
'Marzag, Hamid'
'Gaumont, Annie-Claude'
'Reboul, Vincent'

_publ_section_title
;
 Mechanistic investigation of the NH-sulfoximination of sulfide. Evidence
 for \l(6)-sulfanenitrile intermediates.
;
_journal_issue 12
_journal_name_full 'Chemical communications (Cambridge, England)'
_journal_page_first 2064
_journal_page_last 2067
_journal_paper_doi 10.1039/c6cc09940h
_journal_volume 53
_journal_year 2017
_chemical_formula_moiety 'C5 H13 N O S'
_chemical_formula_sum 'C5 H13 N O S'
_chemical_formula_weight 135.22
_chemical_melting_point 315
_chemical_name_systematic 'tert-Butyl(Imino)(methyl)-\l6-sulfanone '
_space_group_crystal_system monoclinic
_space_group_IT_number 11
_space_group_name_Hall '-P 2yb'
_space_group_name_H-M_alt 'P 1 21/m 1'
_symmetry_space_group_name_Hall '-P 2yb'
_symmetry_space_group_name_H-M 'P 1 21/m 1'
_atom_sites_solution_hydrogens difmap
_audit_creation_method SHELXL-2014/7
_audit_update_record
;
2016-12-13 deposited with the CCDC.
2017-01-23 downloaded from the CCDC.
;
_cell_angle_alpha 90
_cell_angle_beta 96.781(3)
_cell_angle_gamma 90
_cell_formula_units_Z 2
_cell_length_a 6.2849(4)
_cell_length_b 8.8158(5)
_cell_length_c 6.6483(4)
_cell_measurement_reflns_used 4787
_cell_measurement_temperature 150(2)
_cell_measurement_theta_max 30.44
_cell_measurement_theta_min 2.31
_cell_volume 365.78(4)
_computing_cell_refinement 'Bruker SAINT'
_computing_data_collection 'Bruker APEX2'
_computing_data_reduction 'Bruker SAINT'
_computing_molecular_graphics 'Bruker SHELXTL'
_computing_publication_material 'Bruker SHELXTL'
_computing_structure_refinement 'SHELXL-2014 (Sheldrick 2014)'
_computing_structure_solution 'SHELXS-97 (Sheldrick 2008)'
_diffrn_ambient_temperature 150(2)
_diffrn_measured_fraction_theta_full 1.000
_diffrn_measured_fraction_theta_max 0.989
_diffrn_measurement_device_type 'Bruker APEX-II CCD'
_diffrn_measurement_method '\f and \w scans'
_diffrn_radiation_type MoK\a
_diffrn_radiation_wavelength 0.71073
_diffrn_reflns_av_R_equivalents 0.0183
_diffrn_reflns_av_unetI/netI 0.0151
_diffrn_reflns_Laue_measured_fraction_full 1.000
_diffrn_reflns_Laue_measured_fraction_max 0.989
_diffrn_reflns_limit_h_max 8
_diffrn_reflns_limit_h_min -4
_diffrn_reflns_limit_k_max 12
_diffrn_reflns_limit_k_min -12
_diffrn_reflns_limit_l_max 9
_diffrn_reflns_limit_l_min -9
_diffrn_reflns_number 5747
_diffrn_reflns_point_group_measured_fraction_full 1.000
_diffrn_reflns_point_group_measured_fraction_max 0.989
_diffrn_reflns_theta_full 25.242
_diffrn_reflns_theta_max 30.499
_diffrn_reflns_theta_min 3.086
_exptl_absorpt_coefficient_mu 0.355
_exptl_absorpt_correction_type multi-scan
_exptl_absorpt_process_details 'Sadabs 2015/1'
_exptl_crystal_colour colourless
_exptl_crystal_density_diffrn 1.228
_exptl_crystal_description block
_exptl_crystal_F_000 148
_exptl_crystal_size_max 0.28
_exptl_crystal_size_mid 0.25
_exptl_crystal_size_min 0.20
_exptl_transmission_factor_max 0.7461
_exptl_transmission_factor_min 0.6859
_refine_diff_density_max 0.538
_refine_diff_density_min -0.282
_refine_diff_density_rms 0.048
_refine_ls_extinction_method none
_refine_ls_goodness_of_fit_ref 1.140
_refine_ls_hydrogen_treatment refall
_refine_ls_matrix_type full
_refine_ls_number_parameters 83
_refine_ls_number_reflns 1169
_refine_ls_number_restraints 0
_refine_ls_restrained_S_all 1.140
_refine_ls_R_factor_all 0.0320
_refine_ls_R_factor_gt 0.0303
_refine_ls_shift/su_max 0.000
_refine_ls_shift/su_mean 0.000
_refine_ls_structure_factor_coef Fsqd
_refine_ls_weighting_details 'w=1/[\s^2^(Fo^2^)+(0.0453P)^2^+0.0705P] where P=(Fo^2^+2Fc^2^)/3'
_refine_ls_weighting_scheme calc
_refine_ls_wR_factor_gt 0.0861
_refine_ls_wR_factor_ref 0.0874
_reflns_Friedel_coverage 0.000
_reflns_number_gt 1106
_reflns_number_total 1169
_reflns_threshold_expression 'I > 2\s(I)'
_cod_data_source_file c6cc09940h2.cif
_cod_data_source_block lohier24b_0m
_cod_depositor_comments 'Adding full bibliography for 7119568--7119569.cif.'
_cod_database_code 7119568
_shelx_shelxl_version_number 2014/7
_shelx_space_group_comment
;
The symmetry employed for this shelxl refinement is uniquely defined
by the following loop, which should always be used as a source of
symmetry information in preference to the above space-group names.
They are only intended as comments.
;

loop_
_space_group_symop_operation_xyz
'x, y, z'
'-x, y+1/2, -z'
'-x, -y, -z'
'x, -y-1/2, z'

loop_
_atom_site_label
_atom_site_type_symbol
_atom_site_fract_x
_atom_site_fract_y
_atom_site_fract_z
_atom_site_U_iso_or_equiv
_atom_site_adp_type
_atom_site_occupancy
_atom_site_site_symmetry_order
_atom_site_calc_flag
_atom_site_refinement_flags_posn
_atom_site_refinement_flags_adp
_atom_site_refinement_flags_occupancy
N1 N 0.7027(16) 0.0941(13) 1.0751(18) 0.0361(10) Uani 0.5 1 d . . P
H1 H 0.589(6) 0.082(5) 1.045(6) 0.043(11) Uiso 0.5 1 d . . P
O1 O 0.6875(17) 0.1152(12) 1.0636(18) 0.058(3) Uani 0.5 1 d . . P
S1 S 0.76730(6) 0.2500 0.99016(5) 0.02796(14) Uani 1 2 d S T P
C1 C 0.7150(3) 0.2500 0.7131(2) 0.0296(3) Uani 1 2 d S T P
C4 C 1.0481(3) 0.2500 1.0499(3) 0.0395(4) Uani 1 2 d S T P
C2 C 0.4720(3) 0.2500 0.6635(3) 0.0494(5) Uani 1 2 d S T P
C3 C 0.8094(3) 0.1071(2) 0.6319(2) 0.0603(5) Uani 1 1 d . . .
H4A H 1.069(4) 0.2500 1.189(4) 0.062(7) Uiso 1 2 d S . P
H2A H 0.442(4) 0.2500 0.522(5) 0.072(8) Uiso 1 2 d S . P
H3A H 0.769(2) 0.106(2) 0.481(3) 0.057(5) Uiso 1 1 d . . .
H4B H 1.108(3) 0.1674(19) 0.996(2) 0.050(4) Uiso 1 1 d . . .
H2B H 0.410(4) 0.167(2) 0.719(3) 0.085(7) Uiso 1 1 d . . .
H3B H 0.735(4) 0.011(3) 0.689(4) 0.100(8) Uiso 1 1 d . . .
H3C H 0.954(4) 0.096(3) 0.671(3) 0.083(7) Uiso 1 1 d . . .

loop_
_atom_site_aniso_label
_atom_site_aniso_U_11
_atom_site_aniso_U_22
_atom_site_aniso_U_33
_atom_site_aniso_U_23
_atom_site_aniso_U_13
_atom_site_aniso_U_12
N1 0.040(2) 0.0302(17) 0.039(2) 0.0132(15) 0.0082(14) -0.0085(14)
O1 0.074(4) 0.049(4) 0.050(2) 0.016(2) 0.004(2) -0.021(3)
S1 0.0326(2) 0.0278(2) 0.02355(19) 0.000 0.00352(13) 0.000
C1 0.0355(7) 0.0293(6) 0.0239(6) 0.000 0.0029(5) 0.000
C4 0.0358(8) 0.0368(8) 0.0438(10) 0.000 -0.0045(7) 0.000
C2 0.0390(9) 0.0624(13) 0.0438(10) 0.000 -0.0081(8) 0.000
C3 0.0820(11) 0.0606(10) 0.0365(7) -0.0178(6) -0.0006(7) 0.0294(9)

loop_
_atom_type_symbol
_atom_type_description
_atom_type_scat_dispersion_real
_atom_type_scat_dispersion_imag
_atom_type_scat_source
C C 0.0033 0.0016 'International Tables Vol C Tables 4.2.6.8 and 6.1.1.4'
H H 0.0000 0.0000 'International Tables Vol C Tables 4.2.6.8 and 6.1.1.4'
N N 0.0061 0.0033 'International Tables Vol C Tables 4.2.6.8 and 6.1.1.4'
O O 0.0106 0.0060 'International Tables Vol C Tables 4.2.6.8 and 6.1.1.4'
S S 0.1246 0.1234 'International Tables Vol C Tables 4.2.6.8 and 6.1.1.4'

loop_
_geom_angle_atom_site_label_1
_geom_angle_atom_site_label_2
_geom_angle_atom_site_label_3
_geom_angle
_geom_angle_site_symmetry_1
_geom_angle_site_symmetry_3
S1 N1 H1 109(3) . .
S1 O1 H1 131(4) . .
O1 S1 O1 116.2(9) 4_565 .
O1 S1 N1 5.9(8) 4_565 4_565
O1 S1 N1 120.20(15) . 4_565
O1 S1 N1 120.20(15) 4_565 .
O1 S1 N1 5.9(8) . .
N1 S1 N1 123.8(7) 4_565 .
O1 S1 C4 108.2(5) 4_565 .
O1 S1 C4 108.2(5) . .
N1 S1 C4 102.4(4) 4_565 .
N1 S1 C4 102.4(4) . .
O1 S1 C1 108.8(5) 4_565 .
O1 S1 C1 108.8(5) . .
N1 S1 C1 109.9(5) 4_565 .
N1 S1 C1 109.9(5) . .
C4 S1 C1 106.41(9) . .
C3 C1 C3 112.10(19) . 4_565
C3 C1 C2 110.30(11) . .
C3 C1 C2 110.30(11) 4_565 .
C3 C1 S1 109.03(8) . .
C3 C1 S1 109.03(8) 4_565 .
C2 C1 S1 105.89(12) . .
S1 C4 H4A 104.2(17) . .
S1 C4 H4B 111.1(11) . .
H4A C4 H4B 112.3(13) . .
C1 C2 H2A 107.1(17) . .
C1 C2 H2B 112.0(14) . .
H2A C2 H2B 110.9(17) . .
C1 C3 H3A 107.6(12) . .
C1 C3 H3B 109.1(13) . .
H3A C3 H3B 106.2(17) . .
C1 C3 H3C 113.5(14) . .
H3A C3 H3C 113.8(16) . .
H3B C3 H3C 106.2(18) . .

loop_
_geom_bond_atom_site_label_1
_geom_bond_atom_site_label_2
_geom_bond_distance
_geom_bond_site_symmetry_2
N1 S1 1.558(11) .
N1 H1 0.73(4) .
O1 S1 1.400(10) .
O1 H1 0.68(4) .
S1 O1 1.400(10) 4_565
S1 N1 1.558(11) 4_565
S1 C4 1.7624(18) .
S1 C1 1.8326(15) .
C1 C3 1.5186(16) .
C1 C3 1.5186(16) 4_565
C1 C2 1.524(3) .
C4 H4A 0.92(3) .
C4 H4B 0.912(16) .
C2 H2A 0.94(3) .
C2 H2B 0.92(2) .
C3 H3A 1.007(16) .
C3 H3B 1.06(3) .
C3 H3C 0.92(2) .
